data_4113059
loop_
_publ_author_name
'Xiawei Zhang'
'Mira Kanzelberger'
'Thomas J. Emge'
'Alan S. Goldman'

_publ_section_title
;
 Selective Addition to Iridium of Aryl C-H Bonds Ortho to Coordinating
 Groups. Not Chelation-Assisted
;
_journal_name_full 'Journal of the American Chemical Society'
_journal_page_first 13192
_journal_page_last 13193
_journal_paper_doi 10.1021/ja046476q
_journal_volume 126
_journal_year 2004
_chemical_formula_sum 'C32 H51 Ir O P2'
_chemical_formula_weight 705.87
_space_group_IT_number 14
_symmetry_cell_setting monoclinic
_symmetry_space_group_name_Hall '-P 2ybc'
_symmetry_space_group_name_H-M 'P 1 21/c 1'
_atom_sites_solution_hydrogens geom
_atom_sites_solution_primary direct
_atom_sites_solution_secondary difmap
_audit_creation_method SHELXL-97
_cell_angle_alpha 90.00
_cell_angle_beta 105.463(1)
_cell_angle_gamma 90.00
_cell_formula_units_Z 4
_cell_length_a 16.0141(8)
_cell_length_b 13.3238(6)
_cell_length_c 14.9154(7)
_cell_measurement_reflns_used 7997
_cell_measurement_temperature 100(2)
_cell_measurement_theta_max 30.56
_cell_measurement_theta_min 2.26
_cell_volume 3067.3(3)
_computing_cell_refinement 'Bruker SMART'
_computing_data_collection 'Bruker SMART'
_computing_data_reduction 'Bruker SAINT'
_computing_molecular_graphics 'Bruker SHELXTL'
_computing_publication_material 'Bruker SHELXTL'
_computing_structure_refinement 'SHELXL-97 (Sheldrick, 1997)'
_computing_structure_solution 'SHELXS-97 (Sheldrick, 1990)'
_diffrn_ambient_temperature 100(2)
_diffrn_measured_fraction_theta_full 0.997
_diffrn_measured_fraction_theta_max 0.997
_diffrn_measurement_device_type 'CCD area detector'
_diffrn_measurement_method 'phi and omega scans'
_diffrn_radiation_monochromator graphite
_diffrn_radiation_source 'fine-focus sealed tube'
_diffrn_radiation_type MoK\a
_diffrn_radiation_wavelength 0.71073
_diffrn_reflns_av_R_equivalents 0.0338
_diffrn_reflns_av_sigmaI/netI 0.0300
_diffrn_reflns_limit_h_max 22
_diffrn_reflns_limit_h_min -22
_diffrn_reflns_limit_k_max 19
_diffrn_reflns_limit_k_min -19
_diffrn_reflns_limit_l_max 21
_diffrn_reflns_limit_l_min -21
_diffrn_reflns_number 37303
_diffrn_reflns_theta_full 30.56
_diffrn_reflns_theta_max 30.56
_diffrn_reflns_theta_min 2.02
_diffrn_standards_decay_% 0
_diffrn_standards_interval_count 0
_diffrn_standards_number 0
_exptl_absorpt_coefficient_mu 4.480
_exptl_absorpt_correction_T_max 0.8773
_exptl_absorpt_correction_T_min 0.3373
_exptl_absorpt_correction_type multi-scan
_exptl_absorpt_process_details 'Bruker SAINT'
_exptl_crystal_colour orange
_exptl_crystal_density_diffrn 1.529
_exptl_crystal_description plate
_exptl_crystal_F_000 1432
_exptl_crystal_size_max 0.31
_exptl_crystal_size_mid 0.22
_exptl_crystal_size_min 0.03
_refine_diff_density_max 2.608
_refine_diff_density_min -1.311
_refine_diff_density_rms 0.119
_refine_ls_extinction_method none
_refine_ls_goodness_of_fit_ref 1.038
_refine_ls_hydrogen_treatment mixed
_refine_ls_matrix_type full
_refine_ls_number_parameters 342
_refine_ls_number_reflns 9367
_refine_ls_number_restraints 0
_refine_ls_restrained_S_all 1.038
_refine_ls_R_factor_all 0.0274
_refine_ls_R_factor_gt 0.0233
_refine_ls_shift/su_max 0.003
_refine_ls_shift/su_mean 0.000
_refine_ls_structure_factor_coef Fsqd
_refine_ls_weighting_details 'calc w=1/[\s^2^(Fo^2^)+(0.0305P)^2^+1.3035P] where P=(Fo^2^+2Fc^2^)/3'
_refine_ls_weighting_scheme calc
_refine_ls_wR_factor_gt 0.0564
_refine_ls_wR_factor_ref 0.0584
_reflns_number_gt 8339
_reflns_number_total 9367
_reflns_threshold_expression >2sigma(I)
_cod_data_source_file ja046476qsi20040614_114612.cif
_cod_data_source_block irh_cis
_cod_database_code 4113059

loop_
_symmetry_equiv_pos_as_xyz
'x, y, z'
'-x, y+1/2, -z+1/2'
'-x, -y, -z'
'x, -y-1/2, z-1/2'

loop_
_atom_site_label
_atom_site_type_symbol
_atom_site_fract_x
_atom_site_fract_y
_atom_site_fract_z
_atom_site_U_iso_or_equiv
_atom_site_adp_type
_atom_site_occupancy
_atom_site_symmetry_multiplicity
_atom_site_calc_flag
_atom_site_refinement_flags
Ir1 Ir 0.256935(4) 0.126960(5) 0.349014(5) 0.00943(3) Uani 1 1 d .
H1 H 0.305(2) 0.1190(19) 0.442(2) 0.026(8) Uiso 1 1 d .
P1 P 0.27583(4) -0.04543(4) 0.34846(4) 0.01174(10) Uani 1 1 d .
P2 P 0.29404(3) 0.29493(4) 0.37053(3) 0.01084(9) Uani 1 1 d .
C1 C 0.37953(14) 0.12453(15) 0.32322(15) 0.0124(4) Uani 1 1 d .
C2 C 0.42815(13) 0.03475(15) 0.33034(14) 0.0137(4) Uani 1 1 d .
C3 C 0.50717(13) 0.03124(16) 0.30743(15) 0.0163(4) Uani 1 1 d .
H3 H 0.5369 -0.0308 0.3096 0.020 Uiso 1 1 calc R
C4 C 0.54255(15) 0.11833(16) 0.28137(16) 0.0173(4) Uani 1 1 d .
H4 H 0.5953 0.1157 0.2637 0.021 Uiso 1 1 calc R
C5 C 0.49993(13) 0.20919(16) 0.28140(14) 0.0151(4) Uani 1 1 d .
H5 H 0.5255 0.2696 0.2675 0.018 Uiso 1 1 calc R
C6 C 0.41965(13) 0.21226(15) 0.30170(13) 0.0122(4) Uani 1 1 d .
C7 C 0.39423(13) -0.05642(16) 0.36912(16) 0.0160(4) Uani 1 1 d .
H7A H 0.4220 -0.0618 0.4367 0.019 Uiso 1 1 calc R
H7B H 0.4083 -0.1177 0.3386 0.019 Uiso 1 1 calc R
C8 C 0.37362(13) 0.31093(15) 0.30203(14) 0.0130(4) Uani 1 1 d .
H8A H 0.3438 0.3311 0.2376 0.016 Uiso 1 1 calc R
H8B H 0.4159 0.3639 0.3301 0.016 Uiso 1 1 calc R
C9 C 0.23196(15) -0.11448(15) 0.23475(16) 0.0157(4) Uani 1 1 d .
C10 C 0.27158(16) -0.06207(17) 0.16357(16) 0.0197(4) Uani 1 1 d .
H10A H 0.3343 -0.0732 0.1807 0.030 Uiso 1 1 calc R
H10B H 0.2597 0.0101 0.1633 0.030 Uiso 1 1 calc R
H10C H 0.2459 -0.0898 0.1015 0.030 Uiso 1 1 calc R
C11 C 0.25717(16) -0.22564(16) 0.23777(17) 0.0217(5) Uani 1 1 d .
H11A H 0.2392 -0.2537 0.1748 0.033 Uiso 1 1 calc R
H11B H 0.2283 -0.2621 0.2782 0.033 Uiso 1 1 calc R
H11C H 0.3201 -0.2322 0.2623 0.033 Uiso 1 1 calc R
C12 C 0.13268(15) -0.10635(17) 0.20114(17) 0.0194(4) Uani 1 1 d .
H12A H 0.1140 -0.1142 0.1334 0.029 Uiso 1 1 calc R
H12B H 0.1144 -0.0405 0.2182 0.029 Uiso 1 1 calc R
H12C H 0.1064 -0.1592 0.2304 0.029 Uiso 1 1 calc R
C13 C 0.25389(15) -0.12228(15) 0.44646(16) 0.0164(4) Uani 1 1 d .
C14 C 0.31126(16) -0.21614(17) 0.47014(18) 0.0241(5) Uani 1 1 d .
H14A H 0.2952 -0.2542 0.5193 0.036 Uiso 1 1 calc R
H14B H 0.3722 -0.1959 0.4917 0.036 Uiso 1 1 calc R
H14C H 0.3030 -0.2582 0.4146 0.036 Uiso 1 1 calc R
C15 C 0.15818(15) -0.15264(18) 0.42394(17) 0.0207(4) Uani 1 1 d .
H15A H 0.1459 -0.1817 0.4794 0.031 Uiso 1 1 calc R
H15B H 0.1457 -0.2023 0.3737 0.031 Uiso 1 1 calc R
H15C H 0.1217 -0.0933 0.4043 0.031 Uiso 1 1 calc R
C16 C 0.27315(16) -0.05598(18) 0.53352(15) 0.0210(4) Uani 1 1 d .
H16A H 0.2328 0.0008 0.5229 0.031 Uiso 1 1 calc R
H16B H 0.3327 -0.0309 0.5468 0.031 Uiso 1 1 calc R
H16C H 0.2662 -0.0955 0.5865 0.031 Uiso 1 1 calc R
C17 C 0.35634(14) 0.32399(16) 0.49443(14) 0.0156(4) Uani 1 1 d .
C18 C 0.44064(14) 0.26241(18) 0.51787(15) 0.0190(4) Uani 1 1 d .
H18A H 0.4782 0.2861 0.4800 0.029 Uiso 1 1 calc R
H18B H 0.4269 0.1914 0.5046 0.029 Uiso 1 1 calc R
H18C H 0.4705 0.2705 0.5839 0.029 Uiso 1 1 calc R
C19 C 0.38281(15) 0.43487(17) 0.51186(16) 0.0213(5) Uani 1 1 d .
H19A H 0.3308 0.4763 0.5043 0.032 Uiso 1 1 calc R
H19B H 0.4143 0.4563 0.4671 0.032 Uiso 1 1 calc R
H19C H 0.4202 0.4426 0.5752 0.032 Uiso 1 1 calc R
C20 C 0.30263(15) 0.29253(18) 0.56088(15) 0.0192(4) Uani 1 1 d .
H20A H 0.3352 0.3070 0.6251 0.029 Uiso 1 1 calc R
H20B H 0.2903 0.2205 0.5541 0.029 Uiso 1 1 calc R
H20C H 0.2480 0.3300 0.5459 0.029 Uiso 1 1 calc R
C21 C 0.21389(14) 0.39992(15) 0.32446(15) 0.0147(4) Uani 1 1 d .
C22 C 0.25770(15) 0.49855(16) 0.30818(17) 0.0199(4) Uani 1 1 d .
H22A H 0.2918 0.4870 0.2635 0.030 Uiso 1 1 calc R
H22B H 0.2959 0.5221 0.3672 0.030 Uiso 1 1 calc R
H22C H 0.2133 0.5494 0.2835 0.030 Uiso 1 1 calc R
C23 C 0.15494(15) 0.41748(17) 0.38901(17) 0.0202(4) Uani 1 1 d .
H23A H 0.1065 0.4608 0.3578 0.030 Uiso 1 1 calc R
H23B H 0.1882 0.4499 0.4464 0.030 Uiso 1 1 calc R
H23C H 0.1325 0.3530 0.4040 0.030 Uiso 1 1 calc R
C24 C 0.15654(16) 0.36595(16) 0.23022(17) 0.0194(4) Uani 1 1 d .
H24A H 0.1168 0.3135 0.2396 0.029 Uiso 1 1 calc R
H24B H 0.1929 0.3393 0.1924 0.029 Uiso 1 1 calc R
H24C H 0.1231 0.4232 0.1982 0.029 Uiso 1 1 calc R
O1 O 0.17451(10) 0.13803(10) 0.20297(11) 0.0129(3) Uani 1 1 d .
C25 C 0.13196(14) 0.13105(14) 0.36442(15) 0.0123(4) Uani 1 1 d .
C26 C 0.10299(15) 0.13023(15) 0.44604(16) 0.0157(4) Uani 1 1 d .
H26 H 0.1448 0.1320 0.5047 0.019 Uiso 1 1 calc R
C27 C 0.01590(16) 0.12692(16) 0.44373(17) 0.0185(4) Uani 1 1 d .
H27 H -0.0005 0.1245 0.5004 0.022 Uiso 1 1 calc R
C28 C -0.04822(15) 0.12715(16) 0.35907(18) 0.0192(4) Uani 1 1 d .
H28 H -0.1077 0.1241 0.3580 0.023 Uiso 1 1 calc R
C29 C -0.02380(14) 0.13182(15) 0.27695(16) 0.0163(4) Uani 1 1 d .
H29 H -0.0666 0.1340 0.2190 0.020 Uiso 1 1 calc R
C30 C 0.06483(14) 0.13329(14) 0.27967(15) 0.0129(4) Uani 1 1 d .
C31 C 0.09502(14) 0.13759(14) 0.19583(15) 0.0132(4) Uani 1 1 d .
C32 C 0.03372(16) 0.14167(19) 0.09970(16) 0.0214(5) Uani 1 1 d .
H32A H 0.0670 0.1463 0.0534 0.032 Uiso 1 1 calc R
H32B H -0.0039 0.2006 0.0946 0.032 Uiso 1 1 calc R
H32C H -0.0018 0.0807 0.0885 0.032 Uiso 1 1 calc R

loop_
_atom_site_aniso_label
_atom_site_aniso_U_11
_atom_site_aniso_U_22
_atom_site_aniso_U_33
_atom_site_aniso_U_23
_atom_site_aniso_U_13
_atom_site_aniso_U_12
Ir1 0.00962(4) 0.00882(4) 0.01076(4) 0.00059(2) 0.00431(3) 0.00074(2)
P1 0.0120(2) 0.0095(2) 0.0151(2) 0.00168(18) 0.00619(19) 0.00098(18)
P2 0.0120(2) 0.0098(2) 0.0112(2) 0.00001(18) 0.00400(18) 0.00063(18)
C1 0.0108(9) 0.0152(10) 0.0115(8) -0.0002(7) 0.0038(7) 0.0004(7)
C2 0.0126(9) 0.0137(9) 0.0156(9) 0.0003(7) 0.0054(8) -0.0010(7)
C3 0.0129(9) 0.0158(10) 0.0210(10) -0.0005(8) 0.0062(8) 0.0022(7)
C4 0.0140(10) 0.0189(10) 0.0210(10) 0.0011(8) 0.0079(8) 0.0000(8)
C5 0.0139(9) 0.0170(10) 0.0158(9) -0.0001(8) 0.0066(8) -0.0024(8)
C6 0.0124(9) 0.0131(9) 0.0115(8) -0.0016(7) 0.0040(7) -0.0001(7)
C7 0.0128(9) 0.0115(9) 0.0247(10) 0.0030(8) 0.0070(8) 0.0033(7)
C8 0.0159(9) 0.0108(9) 0.0135(9) 0.0003(7) 0.0058(7) 0.0002(7)
C9 0.0188(10) 0.0115(9) 0.0193(10) -0.0016(7) 0.0093(8) -0.0004(7)
C10 0.0271(12) 0.0165(10) 0.0197(10) -0.0026(8) 0.0138(9) -0.0013(9)
C11 0.0270(12) 0.0113(10) 0.0307(12) -0.0035(9) 0.0144(10) 0.0005(8)
C12 0.0199(11) 0.0162(10) 0.0214(11) -0.0027(8) 0.0042(9) -0.0028(8)
C13 0.0185(10) 0.0129(10) 0.0197(10) 0.0041(7) 0.0082(9) 0.0011(7)
C14 0.0290(12) 0.0170(11) 0.0312(12) 0.0096(9) 0.0163(10) 0.0073(9)
C15 0.0190(11) 0.0201(11) 0.0266(12) 0.0033(9) 0.0123(9) -0.0023(9)
C16 0.0258(11) 0.0215(11) 0.0169(10) 0.0054(8) 0.0080(9) 0.0017(9)
C17 0.0165(10) 0.0168(10) 0.0137(9) -0.0023(8) 0.0044(8) 0.0000(8)
C18 0.0163(10) 0.0230(11) 0.0151(9) -0.0033(8) -0.0005(8) 0.0022(8)
C19 0.0218(11) 0.0191(11) 0.0211(11) -0.0070(9) 0.0023(9) -0.0032(9)
C20 0.0239(11) 0.0207(11) 0.0135(9) -0.0009(8) 0.0057(8) 0.0007(9)
C21 0.0153(9) 0.0094(9) 0.0191(10) 0.0011(7) 0.0041(8) 0.0019(7)
C22 0.0232(11) 0.0108(10) 0.0254(11) 0.0030(8) 0.0058(9) 0.0001(8)
C23 0.0190(11) 0.0169(10) 0.0259(11) 0.0016(9) 0.0080(9) 0.0052(8)
C24 0.0205(11) 0.0138(10) 0.0210(11) 0.0026(8) 0.0003(9) 0.0019(8)
O1 0.0136(7) 0.0114(7) 0.0148(7) -0.0001(5) 0.0054(6) 0.0002(5)
C25 0.0142(9) 0.0087(9) 0.0135(9) 0.0009(7) 0.0029(8) 0.0022(7)
C26 0.0169(10) 0.0162(10) 0.0164(10) 0.0010(7) 0.0084(8) 0.0014(7)
C27 0.0184(10) 0.0184(11) 0.0229(11) -0.0013(8) 0.0127(9) 0.0018(8)
C28 0.0142(10) 0.0185(11) 0.0271(12) -0.0021(8) 0.0092(9) -0.0002(8)
C29 0.0128(9) 0.0146(10) 0.0211(10) -0.0005(8) 0.0037(8) 0.0010(7)
C30 0.0124(9) 0.0105(9) 0.0162(9) -0.0001(7) 0.0042(8) 0.0005(7)
C31 0.0142(9) 0.0092(9) 0.0155(9) 0.0013(7) 0.0028(8) 0.0006(7)
C32 0.0182(11) 0.0282(12) 0.0156(10) 0.0023(9) 0.0007(9) -0.0012(9)

loop_
_atom_type_symbol
_atom_type_description
_atom_type_scat_dispersion_real
_atom_type_scat_dispersion_imag
_atom_type_scat_source
C C 0.0033 0.0016 'International Tables Vol C Tables 4.2.6.8 and 6.1.1.4'
H H 0.0000 0.0000 'International Tables Vol C Tables 4.2.6.8 and 6.1.1.4'
O O 0.0106 0.0060 'International Tables Vol C Tables 4.2.6.8 and 6.1.1.4'
P P 0.1023 0.0942 'International Tables Vol C Tables 4.2.6.8 and 6.1.1.4'
Ir Ir -1.4442 7.9887 'International Tables Vol C Tables 4.2.6.8 and 6.1.1.4'

loop_
_geom_angle_atom_site_label_1
_geom_angle_atom_site_label_2
_geom_angle_atom_site_label_3
_geom_angle
C25 Ir1 C1 175.91(7)
C25 Ir1 O1 76.67(7)
C1 Ir1 O1 99.26(7)
C25 Ir1 P2 100.29(5)
C1 Ir1 P2 79.77(5)
O1 Ir1 P2 97.73(4)
C25 Ir1 P1 99.04(5)
C1 Ir1 P1 81.64(5)
O1 Ir1 P1 96.08(4)
P2 Ir1 P1 158.37(2)
C7 P1 C13 102.84(10)
C7 P1 C9 103.34(10)
C13 P1 C9 109.16(10)
C7 P1 Ir1 101.98(7)
C13 P1 Ir1 118.83(7)
C9 P1 Ir1 117.87(7)
C8 P2 C17 104.77(10)
C8 P2 C21 102.38(9)
C17 P2 C21 109.41(10)
C8 P2 Ir1 102.97(7)
C17 P2 Ir1 112.47(7)
C21 P2 Ir1 122.55(7)
C6 C1 C2 116.25(19)
C6 C1 Ir1 122.25(14)
C2 C1 Ir1 121.45(14)
C3 C2 C1 121.73(19)
C3 C2 C7 120.63(18)
C1 C2 C7 117.55(18)
C4 C3 C2 120.2(2)
C5 C4 C3 119.3(2)
C4 C5 C6 120.38(19)
C5 C6 C1 121.72(19)
C5 C6 C8 120.32(18)
C1 C6 C8 117.96(17)
C2 C7 P1 109.36(14)
C6 C8 P2 108.14(14)
C11 C9 C12 108.60(18)
C11 C9 C10 107.72(18)
C12 C9 C10 108.85(19)
C11 C9 P1 114.30(16)
C12 C9 P1 111.25(15)
C10 C9 P1 105.92(15)
C16 C13 C15 107.54(19)
C16 C13 C14 107.6(2)
C15 C13 C14 109.71(18)
C16 C13 P1 107.80(14)
C15 C13 P1 110.74(16)
C14 C13 P1 113.27(16)
C20 C17 C18 108.47(18)
C20 C17 C19 109.25(17)
C18 C17 C19 106.74(18)
C20 C17 P2 109.56(15)
C18 C17 P2 108.37(14)
C19 C17 P2 114.28(15)
C24 C21 C23 107.61(19)
C24 C21 C22 107.17(18)
C23 C21 C22 110.56(18)
C24 C21 P2 107.28(14)
C23 C21 P2 110.77(15)
C22 C21 P2 113.17(15)
C31 O1 Ir1 114.03(13)
C26 C25 C30 114.9(2)
C26 C25 Ir1 130.00(17)
C30 C25 Ir1 115.10(15)
C27 C26 C25 122.5(2)
C26 C27 C28 120.9(2)
C29 C28 C27 119.1(2)
C28 C29 C30 119.7(2)
C29 C30 C25 122.8(2)
C29 C30 C31 122.5(2)
C25 C30 C31 114.69(19)
O1 C31 C30 119.40(19)
O1 C31 C32 118.13(19)
C30 C31 C32 122.5(2)

loop_
_geom_bond_atom_site_label_1
_geom_bond_atom_site_label_2
_geom_bond_distance
Ir1 C25 2.075(2)
Ir1 C1 2.099(2)
Ir1 O1 2.2307(16)
Ir1 P2 2.3158(5)
Ir1 P1 2.3170(5)
P1 C7 1.844(2)
P1 C13 1.893(2)
P1 C9 1.892(2)
P2 C8 1.846(2)
P2 C17 1.891(2)
P2 C21 1.899(2)
C1 C6 1.411(3)
C1 C2 1.416(3)
C2 C3 1.397(3)
C2 C7 1.508(3)
C3 C4 1.391(3)
C4 C5 1.390(3)
C5 C6 1.398(3)
C6 C8 1.508(3)
C9 C11 1.533(3)
C9 C12 1.538(3)
C9 C10 1.542(3)
C13 C16 1.532(3)
C13 C15 1.533(3)
C13 C14 1.536(3)
C17 C20 1.534(3)
C17 C18 1.538(3)
C17 C19 1.540(3)
C21 C24 1.528(3)
C21 C23 1.535(3)
C21 C22 1.539(3)
O1 C31 1.249(3)
C25 C26 1.414(3)
C25 C30 1.425(3)
C26 C27 1.386(3)
C27 C28 1.399(4)
C28 C29 1.383(3)
C29 C30 1.409(3)
C30 C31 1.457(3)
C31 C32 1.507(3)

loop_
_geom_torsion_atom_site_label_1
_geom_torsion_atom_site_label_2
_geom_torsion_atom_site_label_3
_geom_torsion_atom_site_label_4
_geom_torsion
C25 Ir1 P1 C7 -164.31(10)
C1 Ir1 P1 C7 19.78(9)
O1 Ir1 P1 C7 118.28(8)
P2 Ir1 P1 C7 -11.19(10)
C25 Ir1 P1 C13 -52.21(11)
C1 Ir1 P1 C13 131.88(10)
O1 Ir1 P1 C13 -129.62(9)
P2 Ir1 P1 C13 100.91(10)
C25 Ir1 P1 C9 83.42(10)
C1 Ir1 P1 C9 -92.49(10)
O1 Ir1 P1 C9 6.01(9)
P2 Ir1 P1 C9 -123.46(9)
C25 Ir1 P2 C8 -152.01(9)
C1 Ir1 P2 C8 23.83(9)
O1 Ir1 P2 C8 -74.24(8)
P1 Ir1 P2 C8 54.98(9)
C25 Ir1 P2 C17 95.76(10)
C1 Ir1 P2 C17 -88.40(9)
O1 Ir1 P2 C17 173.52(8)
P1 Ir1 P2 C17 -57.25(9)
C25 Ir1 P2 C21 -37.93(10)
C1 Ir1 P2 C21 137.91(10)
O1 Ir1 P2 C21 39.84(9)
P1 Ir1 P2 C21 169.06(9)
C25 Ir1 C1 C6 72.8(11)
O1 Ir1 C1 C6 77.83(17)
P2 Ir1 C1 C6 -18.43(16)
P1 Ir1 C1 C6 172.68(17)
C25 Ir1 C1 C2 -109.9(10)
O1 Ir1 C1 C2 -104.84(17)
P2 Ir1 C1 C2 158.90(18)
P1 Ir1 C1 C2 -9.99(16)
C6 C1 C2 C3 -6.8(3)
Ir1 C1 C2 C3 175.76(16)
C6 C1 C2 C7 169.72(18)
Ir1 C1 C2 C7 -7.8(3)
C1 C2 C3 C4 3.4(3)
C7 C2 C3 C4 -173.0(2)
C2 C3 C4 C5 2.1(3)
C3 C4 C5 C6 -4.0(3)
C4 C5 C6 C1 0.4(3)
C4 C5 C6 C8 179.79(19)
C2 C1 C6 C5 4.9(3)
Ir1 C1 C6 C5 -177.68(15)
C2 C1 C6 C8 -174.55(18)
Ir1 C1 C6 C8 2.9(3)
C3 C2 C7 P1 -157.72(17)
C1 C2 C7 P1 25.8(2)
C13 P1 C7 C2 -152.86(15)
C9 P1 C7 C2 93.56(16)
Ir1 P1 C7 C2 -29.22(16)
C5 C6 C8 P2 -159.81(16)
C1 C6 C8 P2 19.6(2)
C17 P2 C8 C6 88.21(15)
C21 P2 C8 C6 -157.60(14)
Ir1 P2 C8 C6 -29.59(14)
C7 P1 C9 C11 61.17(17)
C13 P1 C9 C11 -47.75(18)
Ir1 P1 C9 C11 172.68(13)
C7 P1 C9 C12 -175.40(15)
C13 P1 C9 C12 75.69(17)
Ir1 P1 C9 C12 -63.88(16)
C7 P1 C9 C10 -57.27(16)
C13 P1 C9 C10 -166.18(15)
Ir1 P1 C9 C10 54.25(16)
C7 P1 C13 C16 81.99(17)
C9 P1 C13 C16 -168.77(15)
Ir1 P1 C13 C16 -29.64(18)
C7 P1 C13 C15 -160.63(16)
C9 P1 C13 C15 -51.38(18)
Ir1 P1 C13 C15 87.74(16)
C7 P1 C13 C14 -36.89(19)
C9 P1 C13 C14 72.35(19)
Ir1 P1 C13 C14 -148.52(15)
C8 P2 C17 C20 -168.45(15)
C21 P2 C17 C20 82.40(16)
Ir1 P2 C17 C20 -57.34(16)
C8 P2 C17 C18 -50.28(17)
C21 P2 C17 C18 -159.42(15)
Ir1 P2 C17 C18 60.84(16)
C8 P2 C17 C19 68.59(17)
C21 P2 C17 C19 -40.55(18)
Ir1 P2 C17 C19 179.71(13)
C8 P2 C21 C24 77.35(16)
C17 P2 C21 C24 -171.91(15)
Ir1 P2 C21 C24 -37.02(17)
C8 P2 C21 C23 -165.46(15)
C17 P2 C21 C23 -54.72(18)
Ir1 P2 C21 C23 80.17(16)
C8 P2 C21 C22 -40.65(17)
C17 P2 C21 C22 70.09(17)
Ir1 P2 C21 C22 -155.03(13)
C25 Ir1 O1 C31 -2.64(13)
C1 Ir1 O1 C31 177.73(14)
P2 Ir1 O1 C31 -101.45(13)
P1 Ir1 O1 C31 95.24(13)
C1 Ir1 C25 C26 -173.2(10)
O1 Ir1 C25 C26 -178.30(19)
P2 Ir1 C25 C26 -82.70(18)
P1 Ir1 C25 C26 87.55(18)
C1 Ir1 C25 C30 8.1(11)
O1 Ir1 C25 C30 2.92(13)
P2 Ir1 C25 C30 98.52(13)
P1 Ir1 C25 C30 -91.24(14)
C30 C25 C26 C27 3.0(3)
Ir1 C25 C26 C27 -175.79(15)
C25 C26 C27 C28 -1.9(3)
C26 C27 C28 C29 -0.7(3)
C27 C28 C29 C30 1.8(3)
C28 C29 C30 C25 -0.6(3)
C28 C29 C30 C31 179.66(18)
C26 C25 C30 C29 -1.8(3)
Ir1 C25 C30 C29 177.18(15)
C26 C25 C30 C31 178.00(17)
Ir1 C25 C30 C31 -3.0(2)
Ir1 O1 C31 C30 1.8(2)
Ir1 O1 C31 C32 -178.22(14)
C29 C30 C31 O1 -179.53(18)
C25 C30 C31 O1 0.7(3)
C29 C30 C31 C32 0.5(3)
C25 C30 C31 C32 -179.27(18)
